data_7103327
loop_
_publ_author_name
'Forgan, Ross S'
'Davidson, James E'
'Galbraith, Stuart G'
'Henderson, David K'
'Parsons, Simon'
'Tasker, Peter A'
'White, Fraser J'

_publ_section_title
;
 Transport of metal salts by zwitterionic ligands; simple but highly
 efficient salicylaldoxime extractants.
;
_journal_issue 34
_journal_name_full 'Chemical communications (Cambridge, England)'
_journal_page_first 4049
_journal_page_last 4051
_journal_paper_doi 10.1039/b808696f
_journal_year 2008
_chemical_formula_moiety 'C34 H52 Cl4 N4 O4 Zn2, 4(C H Cl3)'
_chemical_formula_sum 'C38 H56 Cl16 N4 O4 Zn2'
_chemical_formula_weight 1330.81
_chemical_name_systematic
;
?
;
_space_group_IT_number 2
_symmetry_cell_setting triclinic
_symmetry_space_group_name_Hall '-P 1'
_symmetry_space_group_name_H-M 'P -1'
_atom_sites_solution_hydrogens geom
_atom_sites_solution_primary heavy
_atom_sites_solution_secondary difmap
_audit_creation_method SHELXL-97
_cell_angle_alpha 90.166(2)
_cell_angle_beta 107.680(2)
_cell_angle_gamma 117.492(2)
_cell_formula_units_Z 2
_cell_length_a 14.1922(16)
_cell_length_b 15.2573(17)
_cell_length_c 15.8100(17)
_cell_measurement_reflns_used 6609
_cell_measurement_temperature 150(2)
_cell_measurement_theta_max 28.74
_cell_measurement_theta_min 2.54
_cell_volume 2851.6(5)
_computing_cell_refinement Saint
_computing_data_collection Smart32
_computing_data_reduction Saint
_computing_molecular_graphics XP
_computing_publication_material PLATON
_computing_structure_refinement 'SHELXL-97 (Sheldrick, 1997)'
_computing_structure_solution 'DIRDIF 99'
_diffrn_ambient_temperature 150(2)
_diffrn_measured_fraction_theta_full 0.993
_diffrn_measured_fraction_theta_max 0.890
_diffrn_measurement_device_type 'Bruker Smart Apex CCD'
_diffrn_measurement_method 'Omega scans'
_diffrn_radiation_monochromator graphite
_diffrn_radiation_source 'fine-focus sealed tube'
_diffrn_radiation_type MoK\a
_diffrn_radiation_wavelength 0.71073
_diffrn_reflns_av_R_equivalents 0.0195
_diffrn_reflns_av_sigmaI/netI 0.0319
_diffrn_reflns_limit_h_max 18
_diffrn_reflns_limit_h_min -19
_diffrn_reflns_limit_k_max 20
_diffrn_reflns_limit_k_min -20
_diffrn_reflns_limit_l_max 21
_diffrn_reflns_limit_l_min -21
_diffrn_reflns_number 25571
_diffrn_reflns_theta_full 25.00
_diffrn_reflns_theta_max 28.82
_diffrn_reflns_theta_min 1.37
_exptl_absorpt_coefficient_mu 1.631
_exptl_absorpt_correction_T_max 0.680
_exptl_absorpt_correction_T_min 0.564
_exptl_absorpt_correction_type multi-scan
_exptl_absorpt_process_details Sadabs
_exptl_crystal_colour Colourless
_exptl_crystal_density_diffrn 1.550
_exptl_crystal_density_method 'not measured'
_exptl_crystal_description block
_exptl_crystal_F_000 1352
_exptl_crystal_size_max 0.80
_exptl_crystal_size_mid 0.31
_exptl_crystal_size_min 0.24
_refine_diff_density_max 1.175
_refine_diff_density_min -0.901
_refine_diff_density_rms 0.084
_refine_ls_extinction_method none
_refine_ls_goodness_of_fit_ref 1.023
_refine_ls_hydrogen_treatment constr
_refine_ls_matrix_type full
_refine_ls_number_parameters 627
_refine_ls_number_reflns 13277
_refine_ls_number_restraints 30
_refine_ls_restrained_S_all 1.024
_refine_ls_R_factor_all 0.0523
_refine_ls_R_factor_gt 0.0450
_refine_ls_shift/su_max 0.001
_refine_ls_shift/su_mean 0.000
_refine_ls_structure_factor_coef Fsqd
_refine_ls_weighting_details 'calc w=1/[\s^2^(Fo^2^)+(0.0559P)^2^+3.7785P] where P=(Fo^2^+2Fc^2^)/3'
_refine_ls_weighting_scheme calc
_refine_ls_wR_factor_gt 0.1119
_refine_ls_wR_factor_ref 0.1165
_reflns_number_gt 11425
_reflns_number_total 13277
_reflns_threshold_expression >2sigma(I)
_cod_data_source_file b808696f.txt
_cod_data_source_block dhzntb
_cod_database_code 7103327

loop_
_symmetry_equiv_pos_as_xyz
'x, y, z'
'-x, -y, -z'

loop_
_atom_site_label
_atom_site_type_symbol
_atom_site_fract_x
_atom_site_fract_y
_atom_site_fract_z
_atom_site_U_iso_or_equiv
_atom_site_adp_type
_atom_site_occupancy
_atom_site_symmetry_multiplicity
_atom_site_calc_flag
_atom_site_refinement_flags
_atom_site_disorder_assembly
_atom_site_disorder_group
Zn1 Zn 0.13767(2) 0.33325(2) 0.133565(19) 0.02196(8) Uani 1 1 d . . .
Zn2 Zn 0.16448(2) 0.37036(2) 0.338436(19) 0.02233(8) Uani 1 1 d . . .
Cl1 Cl -0.02641(5) 0.27281(5) 0.00292(4) 0.02816(14) Uani 1 1 d . . .
Cl2 Cl 0.27464(6) 0.46341(5) 0.09804(5) 0.03191(15) Uani 1 1 d . . .
Cl3 Cl 0.22124(6) 0.53211(5) 0.39345(4) 0.03080(14) Uani 1 1 d . . .
Cl4 Cl 0.24803(5) 0.32211(5) 0.46978(4) 0.02952(14) Uani 1 1 d . . .
O1A O 0.07388(14) 0.38026(13) 0.21152(11) 0.0234(4) Uani 1 1 d . . .
C1A C -0.0318(2) 0.36645(18) 0.18790(16) 0.0216(5) Uani 1 1 d . . .
C2A C -0.1158(2) 0.29039(19) 0.21409(17) 0.0241(5) Uani 1 1 d . . .
C3A C -0.2267(2) 0.2761(2) 0.18290(17) 0.0263(5) Uani 1 1 d . . .
H3A H -0.2829 0.2235 0.2005 0.032 Uiso 1 1 calc R . .
C4A C -0.2571(2) 0.3360(2) 0.12738(17) 0.0252(5) Uani 1 1 d . . .
C5A C -0.1706(2) 0.41426(19) 0.10529(17) 0.0246(5) Uani 1 1 d . . .
H5A H -0.1880 0.4577 0.0687 0.030 Uiso 1 1 calc R . .
C6A C -0.0605(2) 0.43025(19) 0.13523(16) 0.0226(5) Uani 1 1 d . . .
C21A C -0.0930(2) 0.2255(2) 0.27453(19) 0.0301(6) Uani 1 1 d . . .
H21A H -0.1557 0.1663 0.2785 0.036 Uiso 1 1 calc R . .
N22A N 0.00641(19) 0.24322(17) 0.32271(16) 0.0301(5) Uani 1 1 d . . .
O23A O 0.00420(18) 0.16976(17) 0.37588(16) 0.0454(6) Uani 1 1 d . . .
H23A H 0.0701 0.1871 0.4107 0.068 Uiso 1 1 calc R . .
C41A C -0.3784(2) 0.3201(2) 0.09063(19) 0.0317(6) Uani 1 1 d . . .
C42A C -0.3773(3) 0.4195(3) 0.1062(3) 0.0505(9) Uani 1 1 d . . .
H42A H -0.3275 0.4690 0.0784 0.076 Uiso 1 1 calc R . .
H42B H -0.3495 0.4436 0.1711 0.076 Uiso 1 1 calc R . .
H42C H -0.4542 0.4096 0.0792 0.076 Uiso 1 1 calc R . .
C43A C -0.4261(3) 0.2843(3) -0.0115(2) 0.0489(9) Uani 1 1 d . . .
H43A H -0.3765 0.3335 -0.0396 0.073 Uiso 1 1 calc R . .
H43B H -0.5020 0.2772 -0.0360 0.073 Uiso 1 1 calc R . .
H43C H -0.4302 0.2195 -0.0240 0.073 Uiso 1 1 calc R . .
C44A C -0.4550(3) 0.2434(4) 0.1342(3) 0.0752(16) Uani 1 1 d . . .
H44A H -0.5312 0.2353 0.1091 0.113 Uiso 1 1 calc R . .
H44B H -0.4251 0.2664 0.1994 0.113 Uiso 1 1 calc R . .
H44C H -0.4580 0.1789 0.1221 0.113 Uiso 1 1 calc R . .
C61A C 0.0318(2) 0.51618(19) 0.11375(16) 0.0237(5) Uani 1 1 d . . .
H61A H -0.0017 0.5466 0.0670 0.028 Uiso 1 1 calc R . .
H61B H 0.0732 0.4913 0.0894 0.028 Uiso 1 1 calc R . .
N62A N 0.11357(17) 0.59493(16) 0.19660(14) 0.0233(4) Uani 1 1 d . . .
H62A H 0.1366 0.5635 0.2424 0.028 Uiso 1 1 calc R . .
C63A C 0.0575(2) 0.6452(2) 0.22763(19) 0.0283(5) Uani 1 1 d . . .
H63A H -0.0057 0.5948 0.2447 0.034 Uiso 1 1 calc R . .
H63B H 0.0256 0.6732 0.1774 0.034 Uiso 1 1 calc R . .
C64A C 0.1401(3) 0.7287(2) 0.3075(2) 0.0334(6) Uani 1 1 d . . .
H64A H 0.1663 0.7000 0.3598 0.040 Uiso 1 1 calc R . .
H64B H 0.1015 0.7624 0.3240 0.040 Uiso 1 1 calc R . .
C65A C 0.2415(3) 0.8051(2) 0.2848(2) 0.0368(7) Uani 1 1 d . . .
H65A H 0.2163 0.8376 0.2354 0.044 Uiso 1 1 calc R . .
H65B H 0.2960 0.8577 0.3382 0.044 Uiso 1 1 calc R . .
C66A C 0.2982(2) 0.7526(2) 0.2564(2) 0.0339(6) Uani 1 1 d . . .
H66A H 0.3631 0.8020 0.2404 0.041 Uiso 1 1 calc R . .
H66B H 0.3277 0.7241 0.3074 0.041 Uiso 1 1 calc R . .
C67A C 0.2164(2) 0.6696(2) 0.17648(19) 0.0281(5) Uani 1 1 d . . .
H67A H 0.1924 0.6989 0.1237 0.034 Uiso 1 1 calc R . .
H67B H 0.2547 0.6348 0.1612 0.034 Uiso 1 1 calc R . .
O1B O 0.25165(15) 0.35617(13) 0.26414(12) 0.0237(4) Uani 1 1 d . . .
C1B C 0.3196(2) 0.31548(19) 0.28889(17) 0.0231(5) Uani 1 1 d . . .
C2B C 0.2866(2) 0.2174(2) 0.25363(18) 0.0267(5) Uani 1 1 d . . .
C3B C 0.3565(2) 0.1754(2) 0.28913(19) 0.0291(6) Uani 1 1 d . . .
H3B H 0.3311 0.1077 0.2662 0.035 Uiso 1 1 calc R . .
C4B C 0.4613(2) 0.2289(2) 0.35653(18) 0.0270(5) Uani 1 1 d . . .
C5B C 0.4967(2) 0.3291(2) 0.38552(17) 0.0253(5) Uani 1 1 d . . .
H5B H 0.5697 0.3689 0.4293 0.030 Uiso 1 1 calc R . .
C6B C 0.4289(2) 0.37240(19) 0.35249(16) 0.0233(5) Uani 1 1 d . . .
C21B C 0.1825(2) 0.1554(2) 0.17882(19) 0.0304(6) Uani 1 1 d . . .
H21B H 0.1594 0.0862 0.1663 0.036 Uiso 1 1 calc R . .
N22B N 0.12003(18) 0.18764(17) 0.12874(15) 0.0281(5) Uani 1 1 d . . .
O23B O 0.02969(18) 0.11095(15) 0.05906(15) 0.0390(5) Uani 1 1 d . . .
H23B H -0.0083 0.1343 0.0253 0.058 Uiso 1 1 calc R . .
C41B C 0.5327(2) 0.1799(2) 0.4011(2) 0.0345(6) Uani 1 1 d . . .
C42B C 0.6560(3) 0.2446(3) 0.4084(2) 0.0437(8) Uani 1 1 d . . .
H42D H 0.6997 0.2118 0.4374 0.066 Uiso 1 1 calc R . .
H42E H 0.6872 0.3104 0.4445 0.066 Uiso 1 1 calc R . .
H42F H 0.6602 0.2532 0.3480 0.066 Uiso 1 1 calc R . .
C43B C 0.4896(3) 0.0774(3) 0.3489(3) 0.0698(14) Uani 1 1 d . . .
H43D H 0.5371 0.0487 0.3796 0.105 Uiso 1 1 calc R . .
H43E H 0.4923 0.0842 0.2879 0.105 Uiso 1 1 calc R . .
H43F H 0.4114 0.0333 0.3454 0.105 Uiso 1 1 calc R . .
C44B C 0.5293(4) 0.1720(4) 0.4971(3) 0.0667(12) Uani 1 1 d . . .
H44D H 0.5743 0.1410 0.5278 0.100 Uiso 1 1 calc R . .
H44E H 0.4508 0.1308 0.4943 0.100 Uiso 1 1 calc R . .
H44F H 0.5604 0.2392 0.5304 0.100 Uiso 1 1 calc R . .
C61B C 0.4675(2) 0.47995(19) 0.38348(16) 0.0235(5) Uani 1 1 d . . .
H61C H 0.5409 0.5087 0.4336 0.028 Uiso 1 1 calc R . .
H61D H 0.4120 0.4842 0.4065 0.028 Uiso 1 1 calc R . .
N62B N 0.48072(17) 0.54068(15) 0.30816(14) 0.0218(4) Uani 1 1 d . . .
H62B H 0.4136 0.5090 0.2592 0.026 Uiso 1 1 calc R . .
C63B C 0.5747(2) 0.5464(2) 0.27907(19) 0.0281(5) Uani 1 1 d . . .
H63C H 0.5556 0.4780 0.2549 0.034 Uiso 1 1 calc R . .
H63D H 0.6453 0.5735 0.3320 0.034 Uiso 1 1 calc R . .
C64B C 0.5943(2) 0.6124(2) 0.2076(2) 0.0321(6) Uani 1 1 d . . .
H64C H 0.6590 0.6171 0.1923 0.039 Uiso 1 1 calc R . .
H64D H 0.5265 0.5817 0.1523 0.039 Uiso 1 1 calc R . .
C65B C 0.6186(2) 0.7166(2) 0.2404(2) 0.0321(6) Uani 1 1 d . . .
H65C H 0.6276 0.7575 0.1920 0.038 Uiso 1 1 calc R . .
H65D H 0.6899 0.7498 0.2927 0.038 Uiso 1 1 calc R . .
C66B C 0.5215(2) 0.7093(2) 0.26758(19) 0.0297(6) Uani 1 1 d . . .
H66C H 0.5390 0.7773 0.2912 0.036 Uiso 1 1 calc R . .
H66D H 0.4518 0.6814 0.2139 0.036 Uiso 1 1 calc R . .
C67B C 0.5013(2) 0.64332(19) 0.33865(18) 0.0260(5) Uani 1 1 d . . .
H67C H 0.5680 0.6751 0.3947 0.031 Uiso 1 1 calc R . .
H67D H 0.4351 0.6372 0.3523 0.031 Uiso 1 1 calc R . .
C1S C 0.1935(7) 0.9907(6) 0.5583(6) 0.0471(18) Uani 0.60 1 d P A 1
H1S H 0.1168 0.9505 0.5630 0.056 Uiso 0.60 1 calc PR A 1
Cl1S Cl 0.2977(2) 1.01020(15) 0.66201(15) 0.0608(5) Uani 0.60 1 d P A 1
Cl2S Cl 0.21130(18) 1.10710(12) 0.52936(13) 0.0682(5) Uani 0.60 1 d P A 1
Cl3S Cl 0.2073(2) 0.92603(18) 0.47459(18) 0.0946(8) Uani 0.60 1 d P A 1
C2S C 0.1479(13) 0.9807(11) 0.5247(9) 0.059(3) Uani 0.40 1 d P B 2
H2S H 0.0839 0.9138 0.5233 0.071 Uiso 0.40 1 calc PR B 2
Cl4S Cl 0.1594(6) 0.9850(4) 0.4199(3) 0.149(2) Uani 0.40 1 d P B 2
Cl5S Cl 0.2708(4) 0.9955(4) 0.6080(5) 0.1125(18) Uani 0.40 1 d P B 2
Cl6S Cl 0.1183(3) 1.0722(2) 0.5541(2) 0.0798(9) Uani 0.40 1 d P B 2
C1T C -0.1051(3) 0.6047(3) 0.4245(2) 0.0491(9) Uani 1 1 d . . .
H1T H -0.1557 0.5912 0.4607 0.059 Uiso 1 1 calc R . .
Cl1T Cl 0.03153(8) 0.63967(9) 0.49803(7) 0.0627(3) Uani 1 1 d . . .
Cl2T Cl -0.15772(9) 0.49508(9) 0.34879(7) 0.0681(3) Uani 1 1 d . . .
Cl3T Cl -0.10498(9) 0.70207(10) 0.36487(8) 0.0655(3) Uani 1 1 d . . .
C1U C -0.0912(3) 0.8931(3) 0.1346(3) 0.0509(9) Uani 1 1 d . . .
H1U H -0.0754 0.9367 0.0880 0.061 Uiso 1 1 calc R . .
Cl1U Cl -0.12130(16) 0.95005(13) 0.21030(11) 0.1004(5) Uani 1 1 d . . .
Cl2U Cl -0.20539(11) 0.77538(10) 0.07932(10) 0.0854(4) Uani 1 1 d . . .
Cl3U Cl 0.02996(11) 0.88155(9) 0.18804(9) 0.0716(3) Uani 1 1 d . . .
C1V C 0.2825(3) 0.9377(3) 0.0067(3) 0.0519(9) Uani 1 1 d D . .
H1V H 0.2127 0.8719 -0.0217 0.062 Uiso 0.85 1 calc PR C 1
H1V' H 0.2209 0.8664 -0.0132 0.062 Uiso 0.15 1 calc PR C 2
Cl1V Cl 0.37248(15) 0.91992(13) 0.10089(12) 0.0782(4) Uani 0.85 1 d PD D 1
Cl2V Cl 0.35067(12) 0.98198(10) -0.07182(9) 0.0609(3) Uani 0.85 1 d PD D 1
Cl3V Cl 0.24394(10) 1.02135(11) 0.04120(11) 0.0591(3) Uani 0.85 1 d PD D 1
Cl4V Cl 0.4051(9) 0.9403(10) 0.0737(8) 0.096(4) Uiso 0.15 1 d PD D 2
Cl5V Cl 0.3015(9) 0.9910(8) -0.0877(6) 0.081(3) Uiso 0.15 1 d PD D 2
Cl6V Cl 0.2481(9) 1.0001(8) 0.0751(6) 0.067(3) Uiso 0.15 1 d PD D 2

loop_
_atom_site_aniso_label
_atom_site_aniso_U_11
_atom_site_aniso_U_22
_atom_site_aniso_U_33
_atom_site_aniso_U_23
_atom_site_aniso_U_13
_atom_site_aniso_U_12
Zn1 0.01799(14) 0.02201(14) 0.02073(14) 0.00513(10) 0.00261(11) 0.00813(11)
Zn2 0.01804(14) 0.02421(15) 0.01960(14) 0.00589(11) 0.00303(11) 0.00831(11)
Cl1 0.0251(3) 0.0286(3) 0.0229(3) 0.0036(2) -0.0009(2) 0.0125(3)
Cl2 0.0249(3) 0.0313(3) 0.0300(3) 0.0101(3) 0.0088(3) 0.0065(3)
Cl3 0.0336(3) 0.0271(3) 0.0269(3) 0.0031(2) 0.0049(3) 0.0143(3)
Cl4 0.0232(3) 0.0351(3) 0.0237(3) 0.0111(2) 0.0031(2) 0.0120(3)
O1A 0.0180(8) 0.0287(9) 0.0197(8) 0.0060(7) 0.0027(7) 0.0105(7)
C1A 0.0172(11) 0.0238(12) 0.0178(11) 0.0028(9) 0.0020(9) 0.0077(9)
C2A 0.0208(12) 0.0251(12) 0.0211(12) 0.0054(9) 0.0026(9) 0.0099(10)
C3A 0.0199(12) 0.0281(13) 0.0231(12) 0.0052(10) 0.0049(10) 0.0071(10)
C4A 0.0194(12) 0.0285(13) 0.0224(12) 0.0016(10) 0.0033(9) 0.0100(10)
C5A 0.0232(12) 0.0263(12) 0.0211(12) 0.0033(9) 0.0035(10) 0.0119(10)
C6A 0.0208(12) 0.0235(12) 0.0183(11) 0.0034(9) 0.0032(9) 0.0089(10)
C21A 0.0217(13) 0.0274(13) 0.0313(14) 0.0119(11) 0.0056(11) 0.0064(11)
N22A 0.0260(11) 0.0272(11) 0.0294(12) 0.0132(9) 0.0041(9) 0.0102(9)
O23A 0.0280(11) 0.0391(12) 0.0501(14) 0.0287(10) 0.0000(10) 0.0095(9)
C41A 0.0198(12) 0.0413(16) 0.0300(14) 0.0086(12) 0.0039(10) 0.0144(12)
C42A 0.0348(17) 0.062(2) 0.058(2) -0.0038(18) 0.0084(15) 0.0310(17)
C43A 0.0312(16) 0.060(2) 0.0391(18) -0.0067(15) -0.0073(13) 0.0214(16)
C44A 0.0241(17) 0.114(4) 0.089(3) 0.067(3) 0.0238(19) 0.032(2)
C61A 0.0222(12) 0.0251(12) 0.0197(11) 0.0056(9) 0.0052(9) 0.0095(10)
N62A 0.0205(10) 0.0217(10) 0.0236(10) 0.0076(8) 0.0058(8) 0.0081(8)
C63A 0.0242(13) 0.0270(13) 0.0315(14) 0.0055(10) 0.0104(11) 0.0101(11)
C64A 0.0361(15) 0.0277(14) 0.0321(14) 0.0024(11) 0.0084(12) 0.0141(12)
C65A 0.0283(14) 0.0237(13) 0.0471(17) 0.0021(12) 0.0038(13) 0.0093(11)
C66A 0.0203(13) 0.0265(13) 0.0450(17) 0.0080(12) 0.0040(11) 0.0081(11)
C67A 0.0196(12) 0.0277(13) 0.0346(14) 0.0098(11) 0.0097(11) 0.0092(10)
O1B 0.0210(8) 0.0277(9) 0.0208(8) 0.0061(7) 0.0031(7) 0.0131(7)
C1B 0.0214(12) 0.0263(12) 0.0210(11) 0.0087(9) 0.0065(9) 0.0116(10)
C2B 0.0219(12) 0.0261(13) 0.0263(13) 0.0065(10) 0.0037(10) 0.0099(10)
C3B 0.0260(13) 0.0249(13) 0.0297(13) 0.0047(10) 0.0023(11) 0.0114(11)
C4B 0.0214(12) 0.0301(13) 0.0278(13) 0.0103(10) 0.0047(10) 0.0134(11)
C5B 0.0172(11) 0.0304(13) 0.0231(12) 0.0075(10) 0.0038(9) 0.0092(10)
C6B 0.0223(12) 0.0248(12) 0.0208(12) 0.0069(9) 0.0067(9) 0.0102(10)
C21B 0.0252(13) 0.0228(12) 0.0349(15) 0.0033(10) 0.0026(11) 0.0099(11)
N22B 0.0207(11) 0.0259(11) 0.0268(11) 0.0009(9) 0.0000(9) 0.0077(9)
O23B 0.0310(11) 0.0268(10) 0.0385(12) -0.0043(8) -0.0106(9) 0.0116(9)
C41B 0.0269(14) 0.0340(15) 0.0384(16) 0.0092(12) 0.0010(12) 0.0177(12)
C42B 0.0297(15) 0.0430(18) 0.055(2) 0.0020(15) 0.0037(14) 0.0213(14)
C43B 0.045(2) 0.0346(18) 0.101(3) -0.0048(19) -0.021(2) 0.0252(17)
C44B 0.070(3) 0.099(3) 0.058(2) 0.046(2) 0.023(2) 0.061(3)
C61B 0.0205(12) 0.0275(13) 0.0178(11) 0.0040(9) 0.0039(9) 0.0096(10)
N62B 0.0172(10) 0.0235(10) 0.0207(10) 0.0033(8) 0.0040(8) 0.0081(8)
C63B 0.0249(13) 0.0316(14) 0.0322(14) 0.0079(11) 0.0133(11) 0.0151(11)
C64B 0.0284(14) 0.0361(15) 0.0318(14) 0.0077(11) 0.0145(11) 0.0132(12)
C65B 0.0244(13) 0.0293(14) 0.0369(15) 0.0110(11) 0.0108(11) 0.0086(11)
C66B 0.0234(13) 0.0285(13) 0.0346(14) 0.0083(11) 0.0072(11) 0.0121(11)
C67B 0.0214(12) 0.0249(12) 0.0281(13) 0.0031(10) 0.0055(10) 0.0104(10)
C1S 0.042(5) 0.034(3) 0.058(5) 0.014(3) 0.010(3) 0.016(3)
Cl1S 0.0587(12) 0.0377(8) 0.0718(12) 0.0219(9) 0.0184(11) 0.0147(8)
Cl2S 0.0831(13) 0.0380(8) 0.0698(11) 0.0116(7) 0.0080(10) 0.0296(8)
Cl3S 0.119(2) 0.0664(13) 0.0864(15) -0.0211(11) 0.0159(14) 0.0473(13)
C2S 0.063(9) 0.052(7) 0.054(8) 0.021(6) 0.023(6) 0.019(7)
Cl4S 0.198(6) 0.136(4) 0.095(3) 0.000(3) 0.093(4) 0.042(4)
Cl5S 0.064(3) 0.111(4) 0.163(5) 0.065(4) 0.042(3) 0.041(3)
Cl6S 0.109(3) 0.0689(18) 0.0618(17) 0.0182(14) 0.0172(17) 0.0506(19)
C1T 0.0335(17) 0.074(3) 0.0408(18) 0.0170(17) 0.0155(14) 0.0247(17)
Cl1T 0.0440(5) 0.0844(7) 0.0477(5) 0.0101(5) 0.0026(4) 0.0297(5)
Cl2T 0.0568(6) 0.0752(7) 0.0475(5) 0.0062(5) 0.0134(4) 0.0152(5)
Cl3T 0.0464(5) 0.0931(8) 0.0759(7) 0.0404(6) 0.0315(5) 0.0420(5)
C1U 0.055(2) 0.051(2) 0.055(2) 0.0165(17) 0.0274(18) 0.0272(18)
Cl1U 0.1281(13) 0.1195(12) 0.0967(10) 0.0110(9) 0.0625(10) 0.0795(11)
Cl2U 0.0721(8) 0.0619(7) 0.0975(10) 0.0125(6) 0.0407(7) 0.0061(6)
Cl3U 0.0763(7) 0.0601(6) 0.0902(8) 0.0239(6) 0.0233(6) 0.0457(6)
C1V 0.0381(18) 0.0413(18) 0.068(2) -0.0009(17) 0.0260(17) 0.0079(15)
Cl1V 0.0883(11) 0.0916(11) 0.0883(11) 0.0470(9) 0.0487(9) 0.0587(9)
Cl2V 0.0560(7) 0.0571(7) 0.0595(7) 0.0031(5) 0.0288(6) 0.0140(6)
Cl3V 0.0398(6) 0.0605(8) 0.0704(9) -0.0106(7) 0.0105(6) 0.0243(6)

loop_
_atom_type_symbol
_atom_type_description
_atom_type_scat_dispersion_real
_atom_type_scat_dispersion_imag
_atom_type_scat_source
C C 0.0033 0.0016 'International Tables Vol C Tables 4.2.6.8 and 6.1.1.4'
H H 0.0000 0.0000 'International Tables Vol C Tables 4.2.6.8 and 6.1.1.4'
N N 0.0061 0.0033 'International Tables Vol C Tables 4.2.6.8 and 6.1.1.4'
O O 0.0106 0.0060 'International Tables Vol C Tables 4.2.6.8 and 6.1.1.4'
Cl Cl 0.1484 0.1585 'International Tables Vol C Tables 4.2.6.8 and 6.1.1.4'
Zn Zn 0.2839 1.4301 'International Tables Vol C Tables 4.2.6.8 and 6.1.1.4'

loop_
_geom_angle_atom_site_label_1
_geom_angle_atom_site_label_2
_geom_angle_atom_site_label_3
_geom_angle
_geom_angle_site_symmetry_1
_geom_angle_site_symmetry_3
_geom_angle_publ_flag
O1A Zn1 O1B 77.90(7) . . ?
O1A Zn1 N22B 121.18(8) . . ?
O1B Zn1 N22B 82.69(8) . . ?
O1A Zn1 Cl2 112.05(6) . . ?
O1B Zn1 Cl2 90.85(5) . . ?
N22B Zn1 Cl2 123.28(7) . . ?
O1A Zn1 Cl1 94.79(5) . . ?
O1B Zn1 Cl1 163.99(5) . . ?
N22B Zn1 Cl1 89.20(6) . . ?
Cl2 Zn1 Cl1 105.12(3) . . ?
O1B Zn2 O1A 78.83(7) . . ?
O1B Zn2 N22A 116.21(9) . . ?
O1A Zn2 N22A 81.91(8) . . ?
O1B Zn2 Cl3 114.54(6) . . ?
O1A Zn2 Cl3 91.87(5) . . ?
N22A Zn2 Cl3 126.36(7) . . ?
O1B Zn2 Cl4 97.61(5) . . ?
O1A Zn2 Cl4 167.66(5) . . ?
N22A Zn2 Cl4 89.24(6) . . ?
Cl3 Zn2 Cl4 100.32(3) . . ?
C1A O1A Zn1 126.34(15) . . ?
C1A O1A Zn2 124.14(15) . . ?
Zn1 O1A Zn2 100.63(8) . . ?
O1A C1A C2A 122.5(2) . . ?
O1A C1A C6A 119.5(2) . . ?
C2A C1A C6A 118.0(2) . . ?
C1A C2A C3A 119.8(2) . . ?
C1A C2A C21A 122.6(2) . . ?
C3A C2A C21A 117.6(2) . . ?
C4A C3A C2A 122.5(2) . . ?
C4A C3A H3A 118.8 . . ?
C2A C3A H3A 118.8 . . ?
C3A C4A C5A 116.7(2) . . ?
C3A C4A C41A 123.4(2) . . ?
C5A C4A C41A 120.0(2) . . ?
C6A C5A C4A 122.1(2) . . ?
C6A C5A H5A 119.0 . . ?
C4A C5A H5A 119.0 . . ?
C5A C6A C1A 120.8(2) . . ?
C5A C6A C61A 121.5(2) . . ?
C1A C6A C61A 117.7(2) . . ?
N22A C21A C2A 123.9(2) . . ?
N22A C21A H21A 118.0 . . ?
C2A C21A H21A 118.0 . . ?
C21A N22A O23A 112.2(2) . . ?
C21A N22A Zn2 128.96(19) . . ?
O23A N22A Zn2 118.65(16) . . ?
N22A O23A H23A 109.5 . . ?
C44A C41A C42A 109.5(3) . . ?
C44A C41A C43A 109.3(3) . . ?
C42A C41A C43A 107.2(3) . . ?
C44A C41A C4A 111.9(2) . . ?
C42A C41A C4A 110.0(2) . . ?
C43A C41A C4A 108.8(2) . . ?
C41A C42A H42A 109.5 . . ?
C41A C42A H42B 109.5 . . ?
H42A C42A H42B 109.5 . . ?
C41A C42A H42C 109.5 . . ?
H42A C42A H42C 109.5 . . ?
H42B C42A H42C 109.5 . . ?
C41A C43A H43A 109.5 . . ?
C41A C43A H43B 109.5 . . ?
H43A C43A H43B 109.5 . . ?
C41A C43A H43C 109.5 . . ?
H43A C43A H43C 109.5 . . ?
H43B C43A H43C 109.5 . . ?
C41A C44A H44A 109.5 . . ?
C41A C44A H44B 109.5 . . ?
H44A C44A H44B 109.5 . . ?
C41A C44A H44C 109.5 . . ?
H44A C44A H44C 109.5 . . ?
H44B C44A H44C 109.5 . . ?
C6A C61A N62A 111.2(2) . . ?
C6A C61A H61A 109.4 . . ?
N62A C61A H61A 109.4 . . ?
C6A C61A H61B 109.4 . . ?
N62A C61A H61B 109.4 . . ?
H61A C61A H61B 108.0 . . ?
C63A N62A C67A 111.6(2) . . ?
C63A N62A C61A 110.89(19) . . ?
C67A N62A C61A 109.3(2) . . ?
C63A N62A H62A 108.3 . . ?
C67A N62A H62A 108.3 . . ?
C61A N62A H62A 108.3 . . ?
N62A C63A C64A 111.7(2) . . ?
N62A C63A H63A 109.3 . . ?
C64A C63A H63A 109.3 . . ?
N62A C63A H63B 109.3 . . ?
C64A C63A H63B 109.3 . . ?
H63A C63A H63B 107.9 . . ?
C63A C64A C65A 110.6(2) . . ?
C63A C64A H64A 109.5 . . ?
C65A C64A H64A 109.5 . . ?
C63A C64A H64B 109.5 . . ?
C65A C64A H64B 109.5 . . ?
H64A C64A H64B 108.1 . . ?
C66A C65A C64A 109.4(2) . . ?
C66A C65A H65A 109.8 . . ?
C64A C65A H65A 109.8 . . ?
C66A C65A H65B 109.8 . . ?
C64A C65A H65B 109.8 . . ?
H65A C65A H65B 108.2 . . ?
C67A C66A C65A 111.3(2) . . ?
C67A C66A H66A 109.4 . . ?
C65A C66A H66A 109.4 . . ?
C67A C66A H66B 109.4 . . ?
C65A C66A H66B 109.4 . . ?
H66A C66A H66B 108.0 . . ?
N62A C67A C66A 111.1(2) . . ?
N62A C67A H67A 109.4 . . ?
C66A C67A H67A 109.4 . . ?
N62A C67A H67B 109.4 . . ?
C66A C67A H67B 109.4 . . ?
H67A C67A H67B 108.0 . . ?
C1B O1B Zn2 124.00(15) . . ?
C1B O1B Zn1 126.13(16) . . ?
Zn2 O1B Zn1 99.91(7) . . ?
O1B C1B C2B 122.6(2) . . ?
O1B C1B C6B 119.6(2) . . ?
C2B C1B C6B 117.7(2) . . ?
C1B C2B C3B 119.9(2) . . ?
C1B C2B C21B 123.2(2) . . ?
C3B C2B C21B 116.8(2) . . ?
C4B C3B C2B 122.5(3) . . ?
C4B C3B H3B 118.8 . . ?
C2B C3B H3B 118.8 . . ?
C3B C4B C5B 116.7(2) . . ?
C3B C4B C41B 122.2(3) . . ?
C5B C4B C41B 121.0(2) . . ?
C6B C5B C4B 122.1(2) . . ?
C6B C5B H5B 118.9 . . ?
C4B C5B H5B 118.9 . . ?
C5B C6B C1B 120.6(2) . . ?
C5B C6B C61B 121.9(2) . . ?
C1B C6B C61B 117.5(2) . . ?
N22B C21B C2B 124.6(3) . . ?
N22B C21B H21B 117.7 . . ?
C2B C21B H21B 117.7 . . ?
C21B N22B O23B 110.9(2) . . ?
C21B N22B Zn1 130.28(19) . . ?
O23B N22B Zn1 118.80(16) . . ?
N22B O23B H23B 109.5 . . ?
C43B C41B C42B 107.7(3) . . ?
C43B C41B C4B 112.0(2) . . ?
C42B C41B C4B 111.2(2) . . ?
C43B C41B C44B 110.8(3) . . ?
C42B C41B C44B 107.9(3) . . ?
C4B C41B C44B 107.2(3) . . ?
C41B C42B H42D 109.5 . . ?
C41B C42B H42E 109.5 . . ?
H42D C42B H42E 109.5 . . ?
C41B C42B H42F 109.5 . . ?
H42D C42B H42F 109.5 . . ?
H42E C42B H42F 109.5 . . ?
C41B C43B H43D 109.5 . . ?
C41B C43B H43E 109.5 . . ?
H43D C43B H43E 109.5 . . ?
C41B C43B H43F 109.5 . . ?
H43D C43B H43F 109.5 . . ?
H43E C43B H43F 109.5 . . ?
C41B C44B H44D 109.5 . . ?
C41B C44B H44E 109.5 . . ?
H44D C44B H44E 109.5 . . ?
C41B C44B H44F 109.5 . . ?
H44D C44B H44F 109.5 . . ?
H44E C44B H44F 109.5 . . ?
C6B C61B N62B 111.7(2) . . ?
C6B C61B H61C 109.3 . . ?
N62B C61B H61C 109.3 . . ?
C6B C61B H61D 109.3 . . ?
N62B C61B H61D 109.3 . . ?
H61C C61B H61D 107.9 . . ?
C67B N62B C63B 111.4(2) . . ?
C67B N62B C61B 109.35(19) . . ?
C63B N62B C61B 110.79(19) . . ?
C67B N62B H62B 108.4 . . ?
C63B N62B H62B 108.4 . . ?
C61B N62B H62B 108.4 . . ?
N62B C63B C64B 111.7(2) . . ?
N62B C63B H63C 109.3 . . ?
C64B C63B H63C 109.3 . . ?
N62B C63B H63D 109.3 . . ?
C64B C63B H63D 109.3 . . ?
H63C C63B H63D 107.9 . . ?
C65B C64B C63B 111.0(2) . . ?
C65B C64B H64C 109.4 . . ?
C63B C64B H64C 109.4 . . ?
C65B C64B H64D 109.4 . . ?
C63B C64B H64D 109.4 . . ?
H64C C64B H64D 108.0 . . ?
C64B C65B C66B 109.6(2) . . ?
C64B C65B H65C 109.8 . . ?
C66B C65B H65C 109.8 . . ?
C64B C65B H65D 109.8 . . ?
C66B C65B H65D 109.8 . . ?
H65C C65B H65D 108.2 . . ?
C67B C66B C65B 111.4(2) . . ?
C67B C66B H66C 109.3 . . ?
C65B C66B H66C 109.3 . . ?
C67B C66B H66D 109.3 . . ?
C65B C66B H66D 109.3 . . ?
H66C C66B H66D 108.0 . . ?
N62B C67B C66B 111.6(2) . . ?
N62B C67B H67C 109.3 . . ?
C66B C67B H67C 109.3 . . ?
N62B C67B H67D 109.3 . . ?
C66B C67B H67D 109.3 . . ?
H67C C67B H67D 108.0 . . ?
Cl1S C1S Cl2S 109.4(4) . . ?
Cl1S C1S Cl3S 109.4(5) . . ?
Cl2S C1S Cl3S 109.1(5) . . ?
Cl1S C1S H1S 109.7 . . ?
Cl2S C1S H1S 109.7 . . ?
Cl3S C1S H1S 109.7 . . ?
Cl4S C2S Cl6S 111.2(8) . . ?
Cl4S C2S Cl5S 112.3(10) . . ?
Cl6S C2S Cl5S 108.6(8) . . ?
Cl4S C2S H2S 108.2 . . ?
Cl6S C2S H2S 108.2 . . ?
Cl5S C2S H2S 108.2 . . ?
Cl1T C1T Cl2T 110.5(2) . . ?
Cl1T C1T Cl3T 110.5(2) . . ?
Cl2T C1T Cl3T 110.0(2) . . ?
Cl1T C1T H1T 108.6 . . ?
Cl2T C1T H1T 108.6 . . ?
Cl3T C1T H1T 108.6 . . ?
Cl1U C1U Cl2U 111.9(2) . . ?
Cl1U C1U Cl3U 111.4(2) . . ?
Cl2U C1U Cl3U 109.7(2) . . ?
Cl1U C1U H1U 107.9 . . ?
Cl2U C1U H1U 107.9 . . ?
Cl3U C1U H1U 107.9 . . ?
Cl4V C1V Cl5V 110.3(6) . . ?
Cl4V C1V Cl3V 119.0(5) . . ?
Cl5V C1V Cl3V 93.1(4) . . ?
Cl4V C1V Cl6V 106.2(6) . . ?
Cl5V C1V Cl6V 113.6(5) . . ?
Cl3V C1V Cl6V 20.7(3) . . ?
Cl4V C1V Cl2V 86.6(5) . . ?
Cl5V C1V Cl2V 24.6(3) . . ?
Cl3V C1V Cl2V 111.2(2) . . ?
Cl6V C1V Cl2V 129.5(4) . . ?
Cl4V C1V Cl1V 23.0(4) . . ?
Cl5V C1V Cl1V 133.3(4) . . ?
Cl3V C1V Cl1V 109.5(2) . . ?
Cl6V C1V Cl1V 91.8(4) . . ?
Cl2V C1V Cl1V 109.6(2) . . ?
Cl4V C1V H1V 119.7 . . ?
Cl5V C1V H1V 101.0 . . ?
Cl3V C1V H1V 108.8 . . ?
Cl6V C1V H1V 106.2 . . ?
Cl2V C1V H1V 108.8 . . ?
Cl1V C1V H1V 108.8 . . ?
Cl4V C1V H1V' 108.9 . . ?
Cl5V C1V H1V' 108.9 . . ?
Cl3V C1V H1V' 115.3 . . ?
Cl6V C1V H1V' 108.9 . . ?
Cl2V C1V H1V' 112.6 . . ?
Cl1V C1V H1V' 97.7 . . ?
H1V C1V H1V' 11.2 . . ?

loop_
_geom_bond_atom_site_label_1
_geom_bond_atom_site_label_2
_geom_bond_distance
_geom_bond_site_symmetry_2
_geom_bond_publ_flag
Zn1 O1A 2.0310(18) . ?
Zn1 O1B 2.1085(17) . ?
Zn1 N22B 2.116(2) . ?
Zn1 Cl2 2.2679(7) . ?
Zn1 Cl1 2.3715(7) . ?
Zn2 O1B 2.0213(18) . ?
Zn2 O1A 2.0775(17) . ?
Zn2 N22A 2.121(2) . ?
Zn2 Cl3 2.2853(8) . ?
Zn2 Cl4 2.3620(7) . ?
O1A C1A 1.342(3) . ?
C1A C2A 1.402(4) . ?
C1A C6A 1.404(3) . ?
C2A C3A 1.407(4) . ?
C2A C21A 1.454(4) . ?
C3A C4A 1.389(4) . ?
C3A H3A 0.9500 . ?
C4A C5A 1.402(4) . ?
C4A C41A 1.537(4) . ?
C5A C6A 1.387(3) . ?
C5A H5A 0.9500 . ?
C6A C61A 1.496(3) . ?
C21A N22A 1.280(3) . ?
C21A H21A 0.9500 . ?
N22A O23A 1.397(3) . ?
O23A H23A 0.8400 . ?
C41A C44A 1.520(5) . ?
C41A C42A 1.528(5) . ?
C41A C43A 1.533(4) . ?
C42A H42A 0.9800 . ?
C42A H42B 0.9800 . ?
C42A H42C 0.9800 . ?
C43A H43A 0.9800 . ?
C43A H43B 0.9800 . ?
C43A H43C 0.9800 . ?
C44A H44A 0.9800 . ?
C44A H44B 0.9800 . ?
C44A H44C 0.9800 . ?
C61A N62A 1.512(3) . ?
C61A H61A 0.9900 . ?
C61A H61B 0.9900 . ?
N62A C63A 1.503(3) . ?
N62A C67A 1.509(3) . ?
N62A H62A 0.9300 . ?
C63A C64A 1.517(4) . ?
C63A H63A 0.9900 . ?
C63A H63B 0.9900 . ?
C64A C65A 1.525(4) . ?
C64A H64A 0.9900 . ?
C64A H64B 0.9900 . ?
C65A C66A 1.519(4) . ?
C65A H65A 0.9900 . ?
C65A H65B 0.9900 . ?
C66A C67A 1.513(4) . ?
C66A H66A 0.9900 . ?
C66A H66B 0.9900 . ?
C67A H67A 0.9900 . ?
C67A H67B 0.9900 . ?
O1B C1B 1.339(3) . ?
C1B C2B 1.400(4) . ?
C1B C6B 1.405(3) . ?
C2B C3B 1.400(4) . ?
C2B C21B 1.456(4) . ?
C3B C4B 1.388(4) . ?
C3B H3B 0.9500 . ?
C4B C5B 1.395(4) . ?
C4B C41B 1.533(4) . ?
C5B C6B 1.386(4) . ?
C5B H5B 0.9500 . ?
C6B C61B 1.495(4) . ?
C21B N22B 1.278(4) . ?
C21B H21B 0.9500 . ?
N22B O23B 1.406(3) . ?
O23B H23B 0.8400 . ?
C41B C43B 1.518(5) . ?
C41B C42B 1.527(4) . ?
C41B C44B 1.536(5) . ?
C42B H42D 0.9800 . ?
C42B H42E 0.9800 . ?
C42B H42F 0.9800 . ?
C43B H43D 0.9800 . ?
C43B H43E 0.9800 . ?
C43B H43F 0.9800 . ?
C44B H44D 0.9800 . ?
C44B H44E 0.9800 . ?
C44B H44F 0.9800 . ?
C61B N62B 1.514(3) . ?
C61B H61C 0.9900 . ?
C61B H61D 0.9900 . ?
N62B C67B 1.502(3) . ?
N62B C63B 1.505(3) . ?
N62B H62B 0.9300 . ?
C63B C64B 1.520(4) . ?
C63B H63C 0.9900 . ?
C63B H63D 0.9900 . ?
C64B C65B 1.516(4) . ?
C64B H64C 0.9900 . ?
C64B H64D 0.9900 . ?
C65B C66B 1.521(4) . ?
C65B H65C 0.9900 . ?
C65B H65D 0.9900 . ?
C66B C67B 1.515(4) . ?
C66B H66C 0.9900 . ?
C66B H66D 0.9900 . ?
C67B H67C 0.9900 . ?
C67B H67D 0.9900 . ?
C1S Cl1S 1.756(8) . ?
C1S Cl2S 1.757(8) . ?
C1S Cl3S 1.758(10) . ?
C1S H1S 1.0000 . ?
C2S Cl4S 1.712(15) . ?
C2S Cl6S 1.731(16) . ?
C2S Cl5S 1.752(14) . ?
C2S H2S 1.0000 . ?
C1T Cl1T 1.752(3) . ?
C1T Cl2T 1.755(4) . ?
C1T Cl3T 1.762(4) . ?
C1T H1T 1.0000 . ?
C1U Cl1U 1.738(4) . ?
C1U Cl2U 1.749(4) . ?
C1U Cl3U 1.760(4) . ?
C1U H1U 1.0000 . ?
C1V Cl4V 1.723(10) . ?
C1V Cl5V 1.735(9) . ?
C1V Cl3V 1.745(4) . ?
C1V Cl6V 1.748(9) . ?
C1V Cl2V 1.751(4) . ?
C1V Cl1V 1.758(4) . ?
C1V H1V 1.0000 . ?
C1V H1V' 1.0000 . ?
